data_7003079
loop_
_publ_author_name
'Pacigov\'a, Silvia'
'Gyepes, R\'obert'
'Tatiersky, Jozef'
'Siv\'ak, Michal'

_publ_section_title
;
 Interpretation of the multiple vanadium-oxygen bonds in the central
 VO(\h2-O2)+ group. Synthesis, structure, supramolecular interactions
 and DFT studies for complexes with 2,2&#x2032;-bipyridine,
 1,10-phenanthroline, pyrazinato(1--) and pyrazinamide ligands
;
_journal_issue 1
_journal_name_full 'Dalton Transactions'
_journal_page_first 121
_journal_paper_doi 10.1039/b711347a
_journal_year 2008
_chemical_formula_moiety 'C17 H11 N4 O5 V'
_chemical_formula_sum 'C17 H11 N4 O5 V'
_chemical_formula_weight 402.24
_chemical_name_systematic
;
?
;
_space_group_IT_number 29
_symmetry_cell_setting orthorhombic
_symmetry_space_group_name_Hall 'P 2c -2ac'
_symmetry_space_group_name_H-M 'P c a 21'
_atom_sites_solution_hydrogens geom
_atom_sites_solution_primary direct
_atom_sites_solution_secondary difmap
_audit_creation_method SHELXL-97
_cell_angle_alpha 90.00
_cell_angle_beta 90.00
_cell_angle_gamma 90.00
_cell_formula_units_Z 4
_cell_length_a 14.2730(7)
_cell_length_b 11.1150(7)
_cell_length_c 10.1940(11)
_cell_measurement_reflns_used 2138
_cell_measurement_temperature 150(1)
_cell_measurement_theta_max 27.48
_cell_measurement_theta_min 1.00
_cell_volume 1617.2(2)
_computing_cell_refinement 'HKL Scalepack (Otwinowski & Minor, 1997)'
_computing_data_collection 'Collect (Nonius BV, 1997-2000)'
_computing_data_reduction 'HKL Denzo and Scalepack (Otwinowski & Minor, 1997)'
_computing_molecular_graphics 'PLATON (Spek, 2001)'
_computing_structure_refinement 'SHELXL-97 (Sheldrick, 1997)'
_computing_structure_solution 'SIR97 (Altomare et al., 1994)'
_diffrn_ambient_temperature 150(1)
_diffrn_detector_area_resol_mean 9.091
_diffrn_measured_fraction_theta_full 0.994
_diffrn_measured_fraction_theta_max 0.994
_diffrn_measurement_device_type KappaCCD
_diffrn_measurement_method '\w and \p scans to fill the Ewald sphere'
_diffrn_radiation_monochromator 'horizontally mounted graphite crystal'
_diffrn_radiation_source 'fine-focus sealed tube'
_diffrn_radiation_type MoK\a
_diffrn_radiation_wavelength 0.71073
_diffrn_reflns_av_R_equivalents 0.0000
_diffrn_reflns_av_sigmaI/netI 0.1357
_diffrn_reflns_limit_h_max 18
_diffrn_reflns_limit_h_min -18
_diffrn_reflns_limit_k_max 14
_diffrn_reflns_limit_k_min -14
_diffrn_reflns_limit_l_max 13
_diffrn_reflns_limit_l_min -13
_diffrn_reflns_number 22161
_diffrn_reflns_theta_full 27.57
_diffrn_reflns_theta_max 27.57
_diffrn_reflns_theta_min 1.83
_exptl_absorpt_coefficient_mu 0.654
_exptl_absorpt_correction_type none
_exptl_crystal_colour yellow
_exptl_crystal_density_diffrn 1.652
_exptl_crystal_density_method 'not measured'
_exptl_crystal_description needle
_exptl_crystal_F_000 816
_exptl_crystal_size_max 0.53
_exptl_crystal_size_mid 0.05
_exptl_crystal_size_min 0.01
_refine_diff_density_max 0.317
_refine_diff_density_min -0.429
_refine_diff_density_rms 0.085
_refine_ls_abs_structure_details 'Flack H D (1983), Acta Cryst. A39, 876-881'
_refine_ls_abs_structure_Flack 0.0(13)
_refine_ls_extinction_method none
_refine_ls_goodness_of_fit_ref 1.015
_refine_ls_hydrogen_treatment constr
_refine_ls_matrix_type full
_refine_ls_number_parameters 245
_refine_ls_number_reflns 3560
_refine_ls_number_restraints 1
_refine_ls_restrained_S_all 1.015
_refine_ls_R_factor_all 0.1526
_refine_ls_R_factor_gt 0.0635
_refine_ls_shift/su_max 0.000
_refine_ls_shift/su_mean 0.000
_refine_ls_structure_factor_coef Fsqd
_refine_ls_weighting_details 'calc w=1/[\s^2^(Fo^2^)+(0.0194P)^2^+1.8152P] where P=(Fo^2^+2Fc^2^)/3'
_refine_ls_weighting_scheme calc
_refine_ls_wR_factor_gt 0.0839
_refine_ls_wR_factor_ref 0.1056
_reflns_number_gt 2035
_reflns_number_total 3560
_reflns_threshold_expression >2sigma(I)
_cod_data_source_file b711347a.txt
_cod_data_source_block voo2pcaphen
_cod_original_sg_symbol_H-M Pca21
_cod_database_code 7003079

loop_
_symmetry_equiv_pos_as_xyz
'x, y, z'
'-x, -y, z+1/2'
'-x+1/2, y, z+1/2'
'x+1/2, -y, z'

loop_
_atom_site_label
_atom_site_type_symbol
_atom_site_fract_x
_atom_site_fract_y
_atom_site_fract_z
_atom_site_U_iso_or_equiv
_atom_site_adp_type
_atom_site_occupancy
_atom_site_symmetry_multiplicity
_atom_site_calc_flag
_atom_site_refinement_flags
_atom_site_disorder_assembly
_atom_site_disorder_group
V V 0.41723(6) 0.18896(6) 0.68382(10) 0.0272(2) Uani 1 1 d . . .
C2 C 0.4253(4) 0.3137(5) 0.4184(5) 0.0345(13) Uani 1 1 d . . .
H2 H 0.4368 0.2364 0.3875 0.041 Uiso 1 1 calc R . .
C3 C 0.4221(4) 0.4085(5) 0.3285(6) 0.0425(15) Uani 1 1 d . . .
H3 H 0.4291 0.3935 0.2392 0.051 Uiso 1 1 calc R . .
C4 C 0.4087(4) 0.5225(5) 0.3721(6) 0.0402(15) Uani 1 1 d . . .
H4 H 0.4103 0.5866 0.3135 0.048 Uiso 1 1 calc R . .
C5 C 0.3922(4) 0.5436(5) 0.5071(6) 0.0374(16) Uani 1 1 d . . .
C6 C 0.3752(4) 0.6595(5) 0.5605(7) 0.0441(16) Uani 1 1 d . . .
H6 H 0.3777 0.7263 0.5056 0.053 Uiso 1 1 calc R . .
C7 C 0.3558(3) 0.6750(4) 0.6878(9) 0.0442(14) Uani 1 1 d . . .
H7 H 0.3424 0.7516 0.7193 0.053 Uiso 1 1 calc R . .
C8 C 0.3553(4) 0.5724(5) 0.7779(6) 0.0354(15) Uani 1 1 d . . .
C9 C 0.3368(4) 0.5811(5) 0.9131(7) 0.0429(16) Uani 1 1 d . . .
H9 H 0.3229 0.6552 0.9505 0.051 Uiso 1 1 calc R . .
C10 C 0.3395(4) 0.4807(5) 0.9886(6) 0.0366(15) Uani 1 1 d . . .
H10 H 0.3278 0.4859 1.0781 0.044 Uiso 1 1 calc R . .
C11 C 0.3600(4) 0.3684(5) 0.9311(6) 0.0339(14) Uani 1 1 d . . .
H11 H 0.3606 0.3002 0.9840 0.041 Uiso 1 1 calc R . .
C13 C 0.3752(4) 0.4574(5) 0.7298(6) 0.0301(16) Uani 1 1 d . . .
C14 C 0.3944(4) 0.4431(5) 0.5896(6) 0.0331(15) Uani 1 1 d . . .
C15 C 0.2605(4) 0.0608(4) 0.8089(6) 0.0270(12) Uani 1 1 d . . .
C17 C 0.3939(4) 0.0096(5) 0.9185(6) 0.0364(15) Uani 1 1 d . . .
H17 H 0.4575 0.0195 0.9347 0.044 Uiso 1 1 calc R . .
C18 C 0.3440(4) -0.0733(5) 0.9911(5) 0.0337(15) Uani 1 1 d . . .
H18 H 0.3750 -0.1170 1.0556 0.040 Uiso 1 1 calc R . .
C20 C 0.2112(4) -0.0245(5) 0.8809(6) 0.0360(15) Uani 1 1 d . . .
H20 H 0.1474 -0.0344 0.8653 0.043 Uiso 1 1 calc R . .
C21 C 0.2164(4) 0.1418(4) 0.7067(6) 0.0297(14) Uani 1 1 d . . .
N1 N 0.4126(3) 0.3298(4) 0.5464(4) 0.0286(12) Uani 1 1 d . . .
N12 N 0.3786(3) 0.3565(4) 0.8038(5) 0.0258(11) Uani 1 1 d . . .
N16 N 0.3530(3) 0.0760(3) 0.8253(4) 0.0264(10) Uani 1 1 d . . .
N19 N 0.2527(4) -0.0930(4) 0.9721(4) 0.0395(13) Uani 1 1 d . . .
O22 O 0.1320(2) 0.1433(3) 0.6885(5) 0.0352(8) Uani 1 1 d . . .
O23 O 0.2781(2) 0.2072(3) 0.6481(3) 0.0311(10) Uani 1 1 d . . .
O24 O 0.5167(2) 0.1691(3) 0.8001(4) 0.0336(9) Uani 1 1 d . . .
O25 O 0.5395(2) 0.2527(3) 0.6973(4) 0.0321(8) Uani 1 1 d . . .
O26 O 0.4317(3) 0.0852(3) 0.5769(4) 0.0340(9) Uani 1 1 d . . .

loop_
_atom_site_aniso_label
_atom_site_aniso_U_11
_atom_site_aniso_U_22
_atom_site_aniso_U_33
_atom_site_aniso_U_23
_atom_site_aniso_U_13
_atom_site_aniso_U_12
V 0.0241(4) 0.0253(4) 0.0321(5) -0.0002(6) 0.0000(6) -0.0008(4)
C2 0.032(4) 0.041(3) 0.030(3) 0.011(3) 0.003(3) -0.003(3)
C3 0.035(4) 0.059(4) 0.033(4) 0.007(3) 0.004(3) -0.001(3)
C4 0.027(3) 0.053(4) 0.040(4) 0.026(3) 0.002(3) -0.001(3)
C5 0.036(4) 0.033(3) 0.043(4) 0.013(3) -0.002(3) -0.003(3)
C6 0.042(4) 0.032(4) 0.058(5) 0.017(3) 0.001(3) 0.002(3)
C7 0.033(3) 0.025(3) 0.075(5) -0.001(4) -0.005(5) 0.005(2)
C8 0.026(3) 0.035(3) 0.044(4) 0.001(3) -0.002(3) 0.009(3)
C9 0.036(4) 0.035(3) 0.057(5) -0.013(3) -0.001(3) 0.009(3)
C10 0.031(4) 0.045(4) 0.034(3) -0.009(3) 0.001(3) 0.008(3)
C11 0.027(4) 0.038(3) 0.037(4) 0.001(3) 0.003(3) 0.001(3)
C13 0.019(3) 0.026(3) 0.046(4) 0.000(3) 0.002(3) 0.002(2)
C14 0.019(3) 0.031(4) 0.049(4) 0.005(3) 0.001(3) -0.002(3)
C15 0.025(3) 0.019(3) 0.037(3) -0.005(3) 0.000(3) 0.005(2)
C17 0.034(4) 0.038(4) 0.037(4) 0.000(3) -0.007(3) 0.000(3)
C18 0.038(4) 0.029(3) 0.034(4) 0.001(3) -0.008(3) 0.005(3)
C20 0.029(4) 0.031(3) 0.048(4) -0.003(3) -0.002(3) -0.001(3)
C21 0.030(3) 0.027(3) 0.032(4) -0.013(3) 0.001(3) 0.004(2)
N1 0.023(3) 0.037(3) 0.026(3) 0.001(2) 0.001(2) -0.005(2)
N12 0.021(3) 0.028(3) 0.028(3) 0.000(2) -0.002(2) -0.001(2)
N16 0.027(3) 0.024(2) 0.028(3) 0.000(2) -0.006(2) 0.001(2)
N19 0.037(3) 0.037(3) 0.045(4) 0.001(2) -0.002(3) 0.001(3)
O22 0.024(2) 0.0405(19) 0.041(2) -0.003(3) -0.003(3) 0.0031(14)
O23 0.023(2) 0.034(2) 0.037(3) 0.0048(16) -0.0036(16) -0.0003(17)
O24 0.027(2) 0.0273(18) 0.047(2) 0.002(2) -0.0043(19) -0.0052(16)
O25 0.0238(19) 0.0342(18) 0.038(2) 0.001(2) 0.000(2) -0.0044(14)
O26 0.031(2) 0.033(2) 0.038(2) -0.0076(18) 0.0023(19) 0.0017(17)

loop_
_atom_type_symbol
_atom_type_description
_atom_type_scat_dispersion_real
_atom_type_scat_dispersion_imag
_atom_type_scat_source
C C 0.0033 0.0016 'International Tables Vol C Tables 4.2.6.8 and 6.1.1.4'
H H 0.0000 0.0000 'International Tables Vol C Tables 4.2.6.8 and 6.1.1.4'
N N 0.0061 0.0033 'International Tables Vol C Tables 4.2.6.8 and 6.1.1.4'
V V 0.3005 0.5294 'International Tables Vol C Tables 4.2.6.8 and 6.1.1.4'
O O 0.0106 0.0060 'International Tables Vol C Tables 4.2.6.8 and 6.1.1.4'

loop_
_geom_angle_atom_site_label_1
_geom_angle_atom_site_label_2
_geom_angle_atom_site_label_3
_geom_angle
_geom_angle_site_symmetry_1
_geom_angle_site_symmetry_3
_geom_angle_publ_flag
O26 V O24 104.46(18) . . ?
O26 V O25 101.60(17) . . ?
O24 V O25 45.07(15) . . ?
O26 V O23 94.34(16) . . ?
O24 V O23 150.70(15) . . ?
O25 V O23 151.64(14) . . ?
O26 V N1 95.00(18) . . ?
O24 V N1 122.45(17) . . ?
O25 V N1 78.37(17) . . ?
O23 V N1 76.99(16) . . ?
O26 V N16 95.29(17) . . ?
O24 V N16 80.01(16) . . ?
O25 V N16 124.89(18) . . ?
O23 V N16 76.00(15) . . ?
N1 V N16 151.71(18) . . ?
O26 V N12 168.16(18) . . ?
O24 V N12 86.58(15) . . ?
O25 V N12 83.05(15) . . ?
O23 V N12 77.25(14) . . ?
N1 V N12 75.13(16) . . ?
N16 V N12 90.78(16) . . ?
N1 C2 C3 122.6(6) . . ?
N1 C2 H2 118.7 . . ?
C3 C2 H2 118.7 . . ?
C4 C3 C2 119.6(6) . . ?
C4 C3 H3 120.2 . . ?
C2 C3 H3 120.2 . . ?
C3 C4 C5 119.8(5) . . ?
C3 C4 H4 120.1 . . ?
C5 C4 H4 120.1 . . ?
C14 C5 C4 116.7(5) . . ?
C14 C5 C6 119.9(6) . . ?
C4 C5 C6 123.4(5) . . ?
C7 C6 C5 121.6(5) . . ?
C7 C6 H6 119.2 . . ?
C5 C6 H6 119.2 . . ?
C6 C7 C8 120.6(5) . . ?
C6 C7 H7 119.7 . . ?
C8 C7 H7 119.7 . . ?
C13 C8 C9 116.4(5) . . ?
C13 C8 C7 119.4(6) . . ?
C9 C8 C7 124.2(6) . . ?
C10 C9 C8 119.6(6) . . ?
C10 C9 H9 120.2 . . ?
C8 C9 H9 120.2 . . ?
C9 C10 C11 119.9(6) . . ?
C9 C10 H10 120.0 . . ?
C11 C10 H10 120.0 . . ?
N12 C11 C10 122.3(5) . . ?
N12 C11 H11 118.8 . . ?
C10 C11 H11 118.8 . . ?
N12 C13 C8 124.7(5) . . ?
N12 C13 C14 116.6(6) . . ?
C8 C13 C14 118.7(5) . . ?
N1 C14 C5 123.3(6) . . ?
N1 C14 C13 116.9(6) . . ?
C5 C14 C13 119.8(6) . . ?
N16 C15 C20 121.2(5) . . ?
N16 C15 C21 114.8(5) . . ?
C20 C15 C21 124.0(5) . . ?
N16 C17 C18 121.6(5) . . ?
N16 C17 H17 119.2 . . ?
C18 C17 H17 119.2 . . ?
N19 C18 C17 122.4(5) . . ?
N19 C18 H18 118.8 . . ?
C17 C18 H18 118.8 . . ?
N19 C20 C15 121.9(6) . . ?
N19 C20 H20 119.0 . . ?
C15 C20 H20 119.0 . . ?
O22 C21 O23 126.6(5) . . ?
O22 C21 C15 121.6(5) . . ?
O23 C21 C15 111.8(5) . . ?
C2 N1 C14 117.9(5) . . ?
C2 N1 V 123.4(4) . . ?
C14 N1 V 118.7(4) . . ?
C11 N12 C13 117.0(5) . . ?
C11 N12 V 130.4(4) . . ?
C13 N12 V 112.6(4) . . ?
C17 N16 C15 116.6(5) . . ?
C17 N16 V 128.4(4) . . ?
C15 N16 V 114.6(3) . . ?
C18 N19 C20 116.1(5) . . ?
C21 O23 V 121.9(3) . . ?
O25 O24 V 68.40(19) . . ?
O24 O25 V 66.53(18) . . ?

loop_
_geom_bond_atom_site_label_1
_geom_bond_atom_site_label_2
_geom_bond_distance
_geom_bond_site_symmetry_2
_geom_bond_publ_flag
V O26 1.600(4) . ?
V O24 1.863(3) . ?
V O25 1.889(3) . ?
V O23 2.029(3) . ?
V N1 2.101(4) . ?
V N16 2.121(4) . ?
V N12 2.295(5) . ?
C2 N1 1.330(7) . ?
C2 C3 1.397(7) . ?
C2 H2 0.9300 . ?
C3 C4 1.357(8) . ?
C3 H3 0.9300 . ?
C4 C5 1.416(8) . ?
C4 H4 0.9300 . ?
C5 C14 1.399(7) . ?
C5 C6 1.420(8) . ?
C6 C7 1.339(10) . ?
C6 H6 0.9300 . ?
C7 C8 1.464(8) . ?
C7 H7 0.9300 . ?
C8 C13 1.399(8) . ?
C8 C9 1.406(9) . ?
C9 C10 1.356(8) . ?
C9 H9 0.9300 . ?
C10 C11 1.409(7) . ?
C10 H10 0.9300 . ?
C11 N12 1.331(7) . ?
C11 H11 0.9300 . ?
C13 N12 1.352(7) . ?
C13 C14 1.463(8) . ?
C14 N1 1.359(7) . ?
C15 N16 1.342(6) . ?
C15 C20 1.390(7) . ?
C15 C21 1.515(7) . ?
C17 N16 1.337(7) . ?
C17 C18 1.380(8) . ?
C17 H17 0.9300 . ?
C18 N19 1.334(7) . ?
C18 H18 0.9300 . ?
C20 N19 1.340(7) . ?
C20 H20 0.9300 . ?
C21 O22 1.219(6) . ?
C21 O23 1.289(6) . ?
O24 O25 1.438(5) . ?
